data_2022951
loop_
_publ_author_name
'Richter, Adrian'
'Goddard, Richard'
'Imming, Peter'
'Seidel, R\"udiger W.'

_publ_section_title
;
 Crystal structure and antimycobacterial evaluation of
 2-(cyclohexylmethyl)-7-nitro-5-(trifluoromethyl)benzo[d]isothiazol-3(2H)-one
;
_journal_coeditor_code VM2292
_journal_issue 12
_journal_name_full 'Acta Crystallographica Section E Crystallographic Communications'
_journal_page_first 1194
_journal_page_last 1198
_journal_paper_doi 10.1107/S2056989023010137
_journal_volume 79
_journal_year 2023
_chemical_formula_iupac 'C15 H15 F3 N2 O3 S'
_chemical_formula_moiety 'C15 H15 F3 N2 O3 S'
_chemical_formula_sum 'C15 H15 F3 N2 O3 S'
_chemical_formula_weight 360.35
_chemical_name_systematic 2-(Cyclohexylmethyl)-7-nitro-5-(trifluoromethyl)benzo[<i>d</i>]isothiazol-3(2<i>H</i>)-one
_space_group_crystal_system monoclinic
_space_group_IT_number 15
_space_group_name_Hall '-I 2ya'
_space_group_name_H-M_alt 'I 1 2/a 1'
_atom_sites_solution_hydrogens geom
_atom_sites_solution_primary dual
_atom_sites_solution_secondary difmap
_audit_creation_method SHELXL-2019/3
_cell_angle_alpha 90
_cell_angle_beta 93.633(4)
_cell_angle_gamma 90
_cell_formula_units_Z 8
_cell_length_a 21.9709(15)
_cell_length_b 5.1271(4)
_cell_length_c 27.022(2)
_cell_measurement_reflns_used 9947
_cell_measurement_temperature 100(2)
_cell_measurement_theta_max 28.37
_cell_measurement_theta_min 2.47
_cell_volume 3037.8(4)
_computing_cell_refinement
;
SAINT (Bruker, 2004)
;
_computing_data_collection
;
APEX3 (Bruker, 2017)
;
_computing_data_reduction
;
SAINT (Bruker, 2004)
;
_computing_molecular_graphics
;
DIAMOND (Brandenburg, 2018)
;
_computing_publication_material
;
enCIFer (Allen <i>et al.</i>,  2004) and publCIF (Westrip,
2010)
;
_computing_structure_refinement
;
<i>SHELXL2019/3</i> (Sheldrick, 2015b)
;
_computing_structure_solution
;
<i>SHELXT2014/5</i> (Sheldrick, 2015a)
;
_diffrn_ambient_temperature 100(2)
_diffrn_detector_area_resol_mean 66.67
_diffrn_measured_fraction_theta_full 1.000
_diffrn_measured_fraction_theta_max 1.000
_diffrn_measurement_device_type 'Bruker Kappa Mach3 APEXII'
_diffrn_measurement_method '\f and \w scans'
_diffrn_radiation_monochromator 'Incoatec Helios mirrors'
_diffrn_radiation_type MoK\a
_diffrn_radiation_wavelength 0.71073
_diffrn_reflns_av_R_equivalents 0.0996
_diffrn_reflns_av_unetI/netI 0.0435
_diffrn_reflns_limit_h_max 26
_diffrn_reflns_limit_h_min -26
_diffrn_reflns_limit_k_max 6
_diffrn_reflns_limit_k_min -6
_diffrn_reflns_limit_l_max 32
_diffrn_reflns_limit_l_min -32
_diffrn_reflns_number 61976
_diffrn_reflns_theta_full 25.242
_diffrn_reflns_theta_max 25.495
_diffrn_reflns_theta_min 1.510
_diffrn_source 'microfocus X-ray source'
_exptl_absorpt_coefficient_mu 0.265
_exptl_absorpt_correction_T_max 0.99220
_exptl_absorpt_correction_T_min 0.96726
_exptl_absorpt_correction_type gaussian
_exptl_absorpt_process_details
;
(SADABS; Krause <i>et al.</i>,  2015)
;
_exptl_crystal_colour yellow
_exptl_crystal_density_diffrn 1.576
_exptl_crystal_description needle
_exptl_crystal_F_000 1488
_exptl_crystal_size_max 0.195
_exptl_crystal_size_mid 0.061
_exptl_crystal_size_min 0.057
_refine_diff_density_max 0.340
_refine_diff_density_min -0.330
_refine_ls_extinction_method none
_refine_ls_goodness_of_fit_ref 1.041
_refine_ls_hydrogen_treatment constr
_refine_ls_matrix_type full
_refine_ls_number_parameters 217
_refine_ls_number_reflns 2836
_refine_ls_number_restraints 0
_refine_ls_restrained_S_all 1.041
_refine_ls_R_factor_all 0.0587
_refine_ls_R_factor_gt 0.0422
_refine_ls_shift/su_max 0.000
_refine_ls_shift/su_mean 0.000
_refine_ls_structure_factor_coef Fsqd
_refine_ls_weighting_details 'w=1/[\s^2^(Fo^2^)+(0.0554P)^2^+5.9357P] where P=(Fo^2^+2Fc^2^)/3'
_refine_ls_weighting_scheme calc
_refine_ls_wR_factor_gt 0.1036
_refine_ls_wR_factor_ref 0.1162
_reflns_number_gt 2243
_reflns_number_total 2836
_reflns_threshold_expression 'I > 2\s(I)'
_cod_data_source_file vm2292sup1.cif
_cod_data_source_block I
_cod_original_sg_symbol_H-M 'I 2/a'
_cod_database_code 2022951
_shelx_space_group_comment
;
The symmetry employed for this shelxl refinement is uniquely defined
by the following loop, which should always be used as a source of
symmetry information in preference to the above space-group names.
They are only intended as comments.
;
_shelx_estimated_absorpt_t_min 0.950
_shelx_estimated_absorpt_t_max 0.985

loop_
_space_group_symop_operation_xyz
'x, y, z'
'-x+1/2, y, -z'
'x+1/2, y+1/2, z+1/2'
'-x+1, y+1/2, -z+1/2'
'-x, -y, -z'
'x-1/2, -y, z'
'-x+1/2, -y+1/2, -z+1/2'
'x, -y+1/2, z+1/2'

loop_
_atom_site_type_symbol
_atom_site_label
_atom_site_fract_x
_atom_site_fract_y
_atom_site_fract_z
_atom_site_U_iso_or_equiv
_atom_site_adp_type
_atom_site_calc_flag
_atom_site_occupancy
_atom_site_disorder_assembly
_atom_site_disorder_group
C C3 0.18859(9) 0.1371(5) 0.21632(9) 0.0197(5) Uani d 1 . .
C C3A 0.15790(10) 0.1247(5) 0.26275(8) 0.0183(5) Uani d 1 . .
C C4 0.16991(10) -0.0481(5) 0.30149(9) 0.0197(5) Uani d 1 . .
H H4 0.201655 -0.173215 0.300101 0.024 Uiso calc 1 . .
C C5 0.13485(10) -0.0359(5) 0.34241(9) 0.0198(5) Uani d 1 . .
C C6 0.08669(10) 0.1406(5) 0.34402(9) 0.0202(5) Uani d 1 . .
H H6 0.061716 0.142709 0.371460 0.024 Uiso calc 1 . .
C C7 0.07599(10) 0.3113(5) 0.30523(9) 0.0196(5) Uani d 1 . .
C C7A 0.11180(9) 0.3127(5) 0.26458(8) 0.0186(5) Uani d 1 . .
C C8 0.14904(10) -0.2056(5) 0.38629(9) 0.0217(5) Uani d 1 . .
C C9 0.18439(10) 0.4007(5) 0.13941(8) 0.0207(5) Uani d 1 . .
H H9A 0.227784 0.350627 0.138129 0.025 Uiso calc 1 . .
H H9B 0.181497 0.591480 0.134170 0.025 Uiso calc 1 . .
C C10 0.14732(10) 0.2631(5) 0.09739(8) 0.0209(5) Uani d 1 . .
H H10 0.141760 0.077299 0.107440 0.025 Uiso calc 1 . .
C C11 0.08388(10) 0.3832(5) 0.08715(9) 0.0234(5) Uani d 1 . .
H H11A 0.060785 0.370255 0.117343 0.028 Uiso calc 1 . .
H H11B 0.088125 0.570227 0.078966 0.028 Uiso calc 1 . .
C C12 0.04881(10) 0.2450(6) 0.04447(9) 0.0278(6) Uani d 1 . .
H H12A 0.041006 0.062157 0.053996 0.033 Uiso calc 1 . .
H H12B 0.008923 0.331937 0.037643 0.033 Uiso calc 1 . .
C C13 0.08402(11) 0.2483(6) -0.00212(9) 0.0283(6) Uani d 1 . .
H H13A 0.088292 0.430440 -0.013581 0.034 Uiso calc 1 . .
H H13B 0.061107 0.149498 -0.028697 0.034 Uiso calc 1 . .
C C14 0.14704(11) 0.1280(6) 0.00764(9) 0.0278(6) Uani d 1 . .
H H14A 0.142728 -0.059395 0.015561 0.033 Uiso calc 1 . .
H H14B 0.169975 0.141924 -0.022619 0.033 Uiso calc 1 . .
C C15 0.18246(10) 0.2642(5) 0.05047(9) 0.0245(6) Uani d 1 . .
H H15A 0.190777 0.446672 0.040981 0.029 Uiso calc 1 . .
H H15B 0.222109 0.175301 0.057240 0.029 Uiso calc 1 . .
N N1 0.02611(9) 0.4958(4) 0.30532(8) 0.0226(5) Uani d 1 . .
N N2 0.16422(8) 0.3389(4) 0.18865(7) 0.0207(5) Uani d 1 . .
O O1 0.22911(7) -0.0059(4) 0.20281(6) 0.0246(4) Uani d 1 . .
O O2 0.02475(7) 0.6650(3) 0.27241(6) 0.0258(4) Uani d 1 . .
O O3 -0.01168(8) 0.4766(4) 0.33673(7) 0.0300(4) Uani d 1 . .
F F1 0.18323(6) -0.4115(3) 0.37631(5) 0.0285(4) Uani d 1 . .
F F2 0.17958(7) -0.0767(3) 0.42334(5) 0.0310(4) Uani d 1 . .
F F3 0.09820(6) -0.2979(3) 0.40528(5) 0.0289(4) Uani d 1 . .
S S1 0.10703(2) 0.51050(12) 0.21373(2) 0.02003(18) Uani d 1 . .

loop_
_atom_site_aniso_label
_atom_site_aniso_U_11
_atom_site_aniso_U_22
_atom_site_aniso_U_33
_atom_site_aniso_U_12
_atom_site_aniso_U_13
_atom_site_aniso_U_23
C3 0.0068(10) 0.0277(13) 0.0242(13) -0.0001(10) -0.0013(9) -0.0037(10)
C3A 0.0076(10) 0.0246(13) 0.0222(12) -0.0019(9) -0.0016(9) -0.0043(10)
C4 0.0064(10) 0.0272(14) 0.0252(12) -0.0005(9) -0.0017(9) -0.0032(10)
C5 0.0092(11) 0.0281(14) 0.0216(12) -0.0024(9) -0.0023(9) -0.0037(10)
C6 0.0071(10) 0.0309(14) 0.0225(12) -0.0028(10) 0.0006(9) -0.0050(10)
C7 0.0069(10) 0.0263(13) 0.0254(12) -0.0007(9) -0.0005(9) -0.0052(10)
C7A 0.0079(10) 0.0250(13) 0.0223(12) -0.0004(9) -0.0043(9) -0.0048(10)
C8 0.0114(11) 0.0308(14) 0.0231(12) -0.0011(10) 0.0029(9) -0.0044(11)
C9 0.0098(11) 0.0313(14) 0.0211(12) -0.0002(10) 0.0018(9) 0.0016(10)
C10 0.0089(10) 0.0295(14) 0.0240(12) -0.0012(10) -0.0011(9) 0.0017(10)
C11 0.0081(11) 0.0362(14) 0.0258(13) 0.0000(10) 0.0005(9) 0.0032(11)
C12 0.0101(11) 0.0443(17) 0.0287(13) -0.0033(11) -0.0020(10) 0.0013(12)
C13 0.0143(12) 0.0441(17) 0.0259(13) -0.0040(11) -0.0035(10) -0.0006(12)
C14 0.0178(12) 0.0401(16) 0.0253(13) 0.0008(11) 0.0008(10) -0.0029(12)
C15 0.0112(11) 0.0374(15) 0.0249(13) 0.0014(10) 0.0009(9) -0.0005(11)
N1 0.0092(10) 0.0306(12) 0.0275(11) 0.0023(8) -0.0015(8) -0.0055(10)
N2 0.0100(9) 0.0278(11) 0.0243(11) 0.0004(8) 0.0002(8) 0.0002(9)
O1 0.0121(8) 0.0344(10) 0.0277(9) 0.0061(7) 0.0051(7) 0.0018(8)
O2 0.0152(8) 0.0298(10) 0.0319(10) 0.0052(7) -0.0024(7) -0.0004(8)
O3 0.0132(9) 0.0445(12) 0.0331(10) 0.0060(8) 0.0074(8) -0.0038(9)
F1 0.0221(7) 0.0346(9) 0.0291(8) 0.0088(6) 0.0047(6) 0.0042(7)
F2 0.0263(8) 0.0426(9) 0.0229(7) -0.0050(7) -0.0073(6) -0.0018(7)
F3 0.0131(7) 0.0415(9) 0.0326(8) -0.0026(6) 0.0060(6) 0.0070(7)
S1 0.0096(3) 0.0265(3) 0.0238(3) 0.0017(2) -0.0003(2) -0.0008(3)

loop_
_atom_type_symbol
_atom_type_description
_atom_type_scat_dispersion_real
_atom_type_scat_dispersion_imag
_atom_type_scat_source
C C 0.0033 0.0016 'International Tables Vol C Tables 4.2.6.8 and 6.1.1.4'
H H 0.0000 0.0000 'International Tables Vol C Tables 4.2.6.8 and 6.1.1.4'
N N 0.0061 0.0033 'International Tables Vol C Tables 4.2.6.8 and 6.1.1.4'
O O 0.0106 0.0060 'International Tables Vol C Tables 4.2.6.8 and 6.1.1.4'
F F 0.0171 0.0103 'International Tables Vol C Tables 4.2.6.8 and 6.1.1.4'
S S 0.1246 0.1234 'International Tables Vol C Tables 4.2.6.8 and 6.1.1.4'

loop_
_exptl_crystal_face_index_h
_exptl_crystal_face_index_k
_exptl_crystal_face_index_l
_exptl_crystal_face_perp_dist
1.00 1.00 -1.00 0.0850
-1.00 -1.00 1.00 0.0850
1.00 0.00 1.00 0.0200
0.00 0.00 -1.00 0.0050
-1.00 0.00 1.00 0.0300
-2.00 -1.00 0.00 0.0750

loop_
_geom_angle_atom_site_label_1
_geom_angle_atom_site_label_2
_geom_angle_atom_site_label_3
_geom_angle_site_symmetry_1
_geom_angle_site_symmetry_3
_geom_angle
_geom_angle_publ_flag
O1 C3 N2 . . 123.8(2) ?
O1 C3 C3A . . 127.7(2) ?
N2 C3 C3A . . 108.44(19) yes
C4 C3A C7A . . 121.2(2) yes
C4 C3A C3 . . 126.9(2) yes
C7A C3A C3 . . 112.0(2) yes
C3A C4 C5 . . 119.0(2) ?
C3A C4 H4 . . 120.5 ?
C5 C4 H4 . . 120.5 ?
C4 C5 C6 . . 121.0(2) ?
C4 C5 C8 . . 120.6(2) ?
C6 C5 C8 . . 118.4(2) ?
C7 C6 C5 . . 118.9(2) ?
C7 C6 H6 . . 120.6 ?
C5 C6 H6 . . 120.6 ?
C6 C7 C7A . . 121.8(2) yes
C6 C7 N1 . . 120.5(2) ?
C7A C7 N1 . . 117.6(2) ?
C7 C7A C3A . . 118.1(2) yes
C7 C7A S1 . . 129.07(18) ?
C3A C7A S1 . . 112.84(18) yes
F1 C8 F2 . . 106.21(18) ?
F1 C8 F3 . . 106.9(2) ?
F2 C8 F3 . . 106.07(18) ?
F1 C8 C5 . . 113.21(19) ?
F2 C8 C5 . . 112.1(2) ?
F3 C8 C5 . . 111.90(18) ?
N2 C9 C10 . . 113.45(19) ?
N2 C9 H9A . . 108.9 ?
C10 C9 H9A . . 108.9 ?
N2 C9 H9B . . 108.9 ?
C10 C9 H9B . . 108.9 ?
H9A C9 H9B . . 107.7 ?
C15 C10 C9 . . 109.99(19) ?
C15 C10 C11 . . 110.53(19) yes
C9 C10 C11 . . 112.6(2) ?
C15 C10 H10 . . 107.8 ?
C9 C10 H10 . . 107.8 ?
C11 C10 H10 . . 107.8 ?
C12 C11 C10 . . 111.2(2) yes
C12 C11 H11A . . 109.4 ?
C10 C11 H11A . . 109.4 ?
C12 C11 H11B . . 109.4 ?
C10 C11 H11B . . 109.4 ?
H11A C11 H11B . . 108.0 ?
C13 C12 C11 . . 111.3(2) yes
C13 C12 H12A . . 109.4 ?
C11 C12 H12A . . 109.4 ?
C13 C12 H12B . . 109.4 ?
C11 C12 H12B . . 109.4 ?
H12A C12 H12B . . 108.0 ?
C12 C13 C14 . . 110.9(2) yes
C12 C13 H13A . . 109.5 ?
C14 C13 H13A . . 109.5 ?
C12 C13 H13B . . 109.5 ?
C14 C13 H13B . . 109.5 ?
H13A C13 H13B . . 108.0 ?
C15 C14 C13 . . 111.2(2) yes
C15 C14 H14A . . 109.4 ?
C13 C14 H14A . . 109.4 ?
C15 C14 H14B . . 109.4 ?
C13 C14 H14B . . 109.4 ?
H14A C14 H14B . . 108.0 ?
C14 C15 C10 . . 111.6(2) yes
C14 C15 H15A . . 109.3 ?
C10 C15 H15A . . 109.3 ?
C14 C15 H15B . . 109.3 ?
C10 C15 H15B . . 109.3 ?
H15A C15 H15B . . 108.0 ?
O3 N1 O2 . . 124.3(2) ?
O3 N1 C7 . . 119.6(2) ?
O2 N1 C7 . . 116.06(19) ?
C3 N2 C9 . . 122.1(2) ?
C3 N2 S1 . . 116.46(16) yes
C9 N2 S1 . . 121.45(16) yes
C7A S1 N2 . . 90.24(10) yes

loop_
_geom_bond_atom_site_label_1
_geom_bond_atom_site_label_2
_geom_bond_site_symmetry_2
_geom_bond_distance
_geom_bond_publ_flag
C3 O1 . 1.226(3) yes
C3 N2 . 1.366(3) yes
C3 C3A . 1.463(3) yes
C3A C4 . 1.384(3) yes
C3A C7A . 1.402(3) yes
C4 C5 . 1.388(3) yes
C4 H4 . 0.9500 ?
C5 C6 . 1.395(3) yes
C5 C8 . 1.488(3) yes
C6 C7 . 1.374(3) yes
C6 H6 . 0.9500 ?
C7 C7A . 1.391(3) yes
C7 N1 . 1.448(3) yes
C7A S1 . 1.706(2) yes
C8 F1 . 1.333(3) ?
C8 F2 . 1.343(3) ?
C8 F3 . 1.345(3) ?
C9 N2 . 1.464(3) ?
C9 C10 . 1.528(3) ?
C9 H9A . 0.9900 ?
C9 H9B . 0.9900 ?
C10 C15 . 1.526(3) ?
C10 C11 . 1.533(3) ?
C10 H10 . 1.0000 ?
C11 C12 . 1.521(3) ?
C11 H11A . 0.9900 ?
C11 H11B . 0.9900 ?
C12 C13 . 1.519(3) ?
C12 H12A . 0.9900 ?
C12 H12B . 0.9900 ?
C13 C14 . 1.523(3) ?
C13 H13A . 0.9900 ?
C13 H13B . 0.9900 ?
C14 C15 . 1.523(3) ?
C14 H14A . 0.9900 ?
C14 H14B . 0.9900 ?
C15 H15A . 0.9900 ?
C15 H15B . 0.9900 ?
N1 O3 . 1.228(3) ?
N1 O2 . 1.241(3) ?
N2 S1 . 1.709(2) ?

loop_
_geom_hbond_atom_site_label_D
_geom_hbond_atom_site_label_H
_geom_hbond_atom_site_label_A
_geom_hbond_site_symmetry_A
_geom_hbond_distance_DH
_geom_hbond_distance_HA
_geom_hbond_distance_DA
_geom_hbond_angle_DHA
_geom_hbond_publ_flag
C4 H4 O1 7_545 0.95 2.25 3.193(3) 175 yes

loop_
_geom_torsion_atom_site_label_1
_geom_torsion_atom_site_label_2
_geom_torsion_atom_site_label_3
_geom_torsion_atom_site_label_4
_geom_torsion_site_symmetry_1
_geom_torsion_site_symmetry_2
_geom_torsion_site_symmetry_3
_geom_torsion_site_symmetry_4
_geom_torsion
_geom_torsion_publ_flag
O1 C3 C3A C4 . . . . 2.0(4) ?
N2 C3 C3A C4 . . . . -178.5(2) ?
O1 C3 C3A C7A . . . . -177.3(2) ?
N2 C3 C3A C7A . . . . 2.3(3) ?
C7A C3A C4 C5 . . . . 0.9(3) ?
C3 C3A C4 C5 . . . . -178.2(2) ?
C3A C4 C5 C6 . . . . 2.4(3) ?
C3A C4 C5 C8 . . . . -175.7(2) ?
C4 C5 C6 C7 . . . . -2.8(3) ?
C8 C5 C6 C7 . . . . 175.3(2) ?
C5 C6 C7 C7A . . . . 0.0(3) ?
C5 C6 C7 N1 . . . . 179.4(2) ?
C6 C7 C7A C3A . . . . 3.2(3) ?
N1 C7 C7A C3A . . . . -176.3(2) ?
C6 C7 C7A S1 . . . . -178.69(19) ?
N1 C7 C7A S1 . . . . 1.9(3) ?
C4 C3A C7A C7 . . . . -3.6(3) ?
C3 C3A C7A C7 . . . . 175.6(2) ?
C4 C3A C7A S1 . . . . 177.93(18) ?
C3 C3A C7A S1 . . . . -2.8(2) ?
C4 C5 C8 F1 . . . . -19.4(3) ?
C6 C5 C8 F1 . . . . 162.4(2) ?
C4 C5 C8 F2 . . . . 100.7(3) ?
C6 C5 C8 F2 . . . . -77.5(3) ?
C4 C5 C8 F3 . . . . -140.3(2) ?
C6 C5 C8 F3 . . . . 41.5(3) ?
N2 C9 C10 C15 . . . . -161.7(2) ?
N2 C9 C10 C11 . . . . 74.5(3) ?
C15 C10 C11 C12 . . . . 55.4(3) ?
C9 C10 C11 C12 . . . . 178.9(2) ?
C10 C11 C12 C13 . . . . -56.3(3) ?
C11 C12 C13 C14 . . . . 56.3(3) ?
C12 C13 C14 C15 . . . . -55.7(3) ?
C13 C14 C15 C10 . . . . 55.6(3) ?
C9 C10 C15 C14 . . . . 179.9(2) ?
C11 C10 C15 C14 . . . . -55.2(3) ?
C6 C7 N1 O3 . . . . -9.8(3) ?
C7A C7 N1 O3 . . . . 169.7(2) ?
C6 C7 N1 O2 . . . . 170.6(2) ?
C7A C7 N1 O2 . . . . -9.9(3) ?
O1 C3 N2 C9 . . . . 0.7(3) ?
C3A C3 N2 C9 . . . . -178.87(19) ?
O1 C3 N2 S1 . . . . 178.73(18) ?
C3A C3 N2 S1 . . . . -0.8(2) ?
C10 C9 N2 C3 . . . . 91.3(3) ?
C10 C9 N2 S1 . . . . -86.6(2) ?
C7 C7A S1 N2 . . . . -176.2(2) ?
C3A C7A S1 N2 . . . . 1.96(17) ?
C3 N2 S1 C7A . . . . -0.63(18) ?
C9 N2 S1 C7A . . . . 177.45(19) ?

_cod_database_fobs_code 2022951
